data_7237907
loop_
_publ_author_name
'Ksi\;adzyna, Martyna'
'G\;agor, Anna'
'Piecha-Bisiorek, Anna'
'Ci\.zman, Agnieszka'
'Medycki, Wojciech'
'Jakubas, Ryszard'

_publ_section_title
;
 Exploring a hybrid ferroelectric with a 1-D perovskite-like structure:
 bis(pyrrolidinium) pentachloroantimonate(iii)
;
_journal_issue 33
_journal_name_full 'Journal of Materials Chemistry C'
_journal_page_first 10360
_journal_paper_doi 10.1039/C9TC02849H
_journal_volume 7
_journal_year 2019
_chemical_formula_sum 'C8 H20 Cl5 N2 Sb'
_chemical_formula_weight 443.26
_space_group_crystal_system orthorhombic
_space_group_IT_number 62
_space_group_name_Hall '-P 2bc 2a'
_space_group_name_H-M_alt 'P m n b'
_atom_sites_solution_hydrogens geom
_audit_creation_method SHELXL-2018/3
_audit_update_record
;
2019-05-27 deposited with the CCDC.	2019-07-24 downloaded from the CCDC.
;
_cell_angle_alpha 90
_cell_angle_beta 90
_cell_angle_gamma 90
_cell_formula_units_Z 4
_cell_length_a 8.5385(5)
_cell_length_b 11.0894(4)
_cell_length_c 17.9031(7)
_cell_measurement_reflns_used 4574
_cell_measurement_temperature 269.96(16)
_cell_measurement_theta_max 22.2050
_cell_measurement_theta_min 3.2150
_cell_volume 1695.19(13)
_computing_cell_refinement 'CrysAlisPro 1.171.38.41 (Rigaku OD, 2015)'
_computing_data_collection 'CrysAlisPro 1.171.38.41 (Rigaku OD, 2015)'
_computing_data_reduction 'CrysAlisPro 1.171.38.41 (Rigaku OD, 2015)'
_computing_structure_refinement 'SHELXL-2018/3 (Sheldrick, 2018)'
_diffrn_ambient_environment N~2~
_diffrn_ambient_temperature 269.96(16)
_diffrn_detector 'CCD plate'
_diffrn_detector_area_resol_mean 10.6249
_diffrn_detector_type Atlas
_diffrn_measured_fraction_theta_full 0.997
_diffrn_measured_fraction_theta_max 0.997
_diffrn_measurement_device 'four-circle diffractometer'
_diffrn_measurement_device_type 'Xcalibur, Atlas'
_diffrn_radiation_monochromator graphite
_diffrn_radiation_probe x-ray
_diffrn_radiation_type 'Mo K\a'
_diffrn_radiation_wavelength 0.71073
_diffrn_reflns_av_R_equivalents 0.0310
_diffrn_reflns_av_unetI/netI 0.0175
_diffrn_reflns_Laue_measured_fraction_full 0.997
_diffrn_reflns_Laue_measured_fraction_max 0.997
_diffrn_reflns_limit_h_max 10
_diffrn_reflns_limit_h_min -10
_diffrn_reflns_limit_k_max 13
_diffrn_reflns_limit_k_min -13
_diffrn_reflns_limit_l_max 21
_diffrn_reflns_limit_l_min -21
_diffrn_reflns_number 14590
_diffrn_reflns_point_group_measured_fraction_full 0.997
_diffrn_reflns_point_group_measured_fraction_max 0.997
_diffrn_reflns_theta_full 25.679
_diffrn_reflns_theta_max 25.679
_diffrn_reflns_theta_min 2.643
_diffrn_source 'fine-focus sealed X-ray tube'
_diffrn_source_type 'Enhance (Mo) X-ray Source'
_exptl_absorpt_coefficient_mu 2.396
_exptl_absorpt_correction_T_max 1.00000
_exptl_absorpt_correction_T_min 0.86914
_exptl_absorpt_correction_type multi-scan
_exptl_absorpt_process_details
;
CrysAlisPro 1.171.38.41 (Rigaku Oxford Diffraction, 2015)
Empirical absorption correction using spherical harmonics,
 implemented in SCALE3 ABSPACK scaling algorithm.
;
_exptl_crystal_density_diffrn 1.737
_exptl_crystal_description needle
_exptl_crystal_F_000 872
_exptl_crystal_size_max 0.25
_exptl_crystal_size_mid 0.11
_exptl_crystal_size_min 0.10
_refine_diff_density_max 0.788
_refine_diff_density_min -0.703
_refine_diff_density_rms 0.115
_refine_ls_extinction_method none
_refine_ls_goodness_of_fit_ref 1.060
_refine_ls_hydrogen_treatment constr
_refine_ls_matrix_type full
_refine_ls_number_parameters 103
_refine_ls_number_reflns 1720
_refine_ls_number_restraints 94
_refine_ls_restrained_S_all 1.040
_refine_ls_R_factor_all 0.0998
_refine_ls_R_factor_gt 0.0747
_refine_ls_shift/su_max 0.037
_refine_ls_shift/su_mean 0.004
_refine_ls_structure_factor_coef Fsqd
_refine_ls_weighting_details 'w=1/[\s^2^(Fo^2^)+(0.1603P)^2^+2.5609P] where P=(Fo^2^+2Fc^2^)/3'
_refine_ls_weighting_scheme calc
_refine_ls_wR_factor_gt 0.2412
_refine_ls_wR_factor_ref 0.2702
_reflns_Friedel_coverage 0.000
_reflns_number_gt 1186
_reflns_number_total 1720
_reflns_threshold_expression 'I > 2\s(I)'
_cod_data_source_file c9tc02849h3.cif
_cod_data_source_block pnma
_cod_database_code 7237907
_shelx_shelxl_version_number 2018/3
_shelx_space_group_comment
;
The symmetry employed for this shelxl refinement is uniquely defined
by the following loop, which should always be used as a source of
symmetry information in preference to the above space-group names.
They are only intended as comments.
;
_oxdiff_exptl_absorpt_empirical_full_min 0.918
_oxdiff_exptl_absorpt_empirical_full_max 1.110
_oxdiff_exptl_absorpt_empirical_details
;
Empirical correction (ABSPACK) includes:
- Absorption correction using spherical harmonics
- Frame scaling
;

loop_
_space_group_symop_operation_xyz
'x, y, z'
'-x, -y+1/2, z+1/2'
'x+1/2, -y, -z'
'-x+1/2, y+1/2, -z+1/2'
'-x, -y, -z'
'x, y-1/2, -z-1/2'
'-x-1/2, y, z'
'x-1/2, -y-1/2, z-1/2'

loop_
_atom_site_label
_atom_site_type_symbol
_atom_site_fract_x
_atom_site_fract_y
_atom_site_fract_z
_atom_site_U_iso_or_equiv
_atom_site_adp_type
_atom_site_occupancy
_atom_site_site_symmetry_order
_atom_site_calc_flag
_atom_site_refinement_flags_posn
_atom_site_refinement_flags_adp
_atom_site_refinement_flags_occupancy
Sb1 Sb 0.250000 0.65479(9) -0.56825(5) 0.1052(6) Uani 1 2 d S T P
Cl1 Cl 0.0502(5) 0.7746(4) -0.6275(3) 0.1649(15) Uani 1 1 d . . .
Cl2 Cl 0.250000 0.5111(5) -0.6754(3) 0.165(2) Uani 1 2 d S T P
Cl3 Cl 0.250000 0.8129(10) -0.4455(5) 0.274(6) Uani 1 2 d S T P
Cl4 Cl 0.000000 0.500000 -0.500000 0.186(2) Uani 1 2 d S . P
C1 C 0.250000 0.5157(17) -0.2254(12) 0.292(9) Uani 1 2 d DS TU P
H11 H 0.158129 0.509106 -0.193741 0.351 Uiso 0.5 1 calc R U P
H12 H 0.341871 0.509107 -0.193741 0.351 Uiso 0.5 1 calc R U P
C2 C 0.250000 0.6324(19) -0.2619(10) 0.296(9) Uani 1 2 d DS TU P
H21 H 0.342128 0.677824 -0.247272 0.355 Uiso 0.5 1 calc R U P
H22 H 0.157872 0.677823 -0.247272 0.355 Uiso 0.5 1 calc R U P
C3 C 0.250000 0.6132(17) -0.3420(10) 0.297(9) Uani 1 2 d DS TU P
H31 H 0.157494 0.648070 -0.364852 0.357 Uiso 0.5 1 calc R U P
H32 H 0.342506 0.648071 -0.364852 0.357 Uiso 0.5 1 calc R U P
N4 N 0.250000 0.4830(17) -0.3491(11) 0.294(9) Uani 1 2 d DS TU P
H41 H 0.334077 0.461114 -0.375199 0.353 Uiso 0.5 1 calc R U P
H42 H 0.165923 0.461114 -0.375199 0.353 Uiso 0.5 1 calc R U P
C5 C 0.250000 0.4177(19) -0.2790(10) 0.294(9) Uani 1 2 d DS TU P
H51 H 0.342663 0.367753 -0.273916 0.352 Uiso 0.5 1 calc R U P
H52 H 0.157337 0.367753 -0.273916 0.352 Uiso 0.5 1 calc R U P
C11 C -0.250000 0.801(2) -0.3553(8) 0.222(8) Uani 1 2 d DS TU P
H111 H -0.318692 0.739230 -0.335077 0.267 Uiso 0.5 1 calc R U P
H112 H -0.169821 0.818601 -0.318501 0.267 Uiso 0.5 1 calc R U P
N21 N -0.179(3) 0.759(2) -0.4241(9) 0.221(8) Uani 0.5 1 d D U P
H211 H -0.075843 0.771877 -0.423128 0.266 Uiso 0.5 1 calc R U P
H212 H -0.195396 0.680328 -0.429955 0.266 Uiso 0.5 1 calc R U P
C31 C -0.250000 0.8260(19) -0.4848(7) 0.214(8) Uani 1 2 d DS TU P
H311 H -0.169428 0.861999 -0.515779 0.257 Uiso 0.5 1 calc R U P
H312 H -0.312166 0.772307 -0.515625 0.257 Uiso 0.5 1 calc R U P
C41 C -0.349(4) 0.919(2) -0.4532(9) 0.212(8) Uani 0.5 1 d D U P
H411 H -0.313031 0.998246 -0.469086 0.255 Uiso 0.5 1 calc R U P
H412 H -0.456221 0.908750 -0.469475 0.255 Uiso 0.5 1 calc R U P
C51 C -0.339(3) 0.909(2) -0.3726(9) 0.216(8) Uani 0.5 1 d D U P
H511 H -0.286818 0.979058 -0.351822 0.259 Uiso 0.5 1 calc R U P
H512 H -0.442771 0.903440 -0.351151 0.259 Uiso 0.5 1 calc R U P

loop_
_atom_site_aniso_label
_atom_site_aniso_U_11
_atom_site_aniso_U_22
_atom_site_aniso_U_33
_atom_site_aniso_U_23
_atom_site_aniso_U_13
_atom_site_aniso_U_12
Sb1 0.1098(9) 0.1267(10) 0.0792(7) 0.0163(4) 0.000 0.000
Cl1 0.161(3) 0.173(3) 0.161(3) 0.037(3) -0.030(2) 0.031(3)
Cl2 0.234(6) 0.165(4) 0.096(3) -0.022(3) 0.000 0.000
Cl3 0.351(15) 0.308(12) 0.162(7) -0.114(8) 0.000 0.000
Cl4 0.179(5) 0.224(6) 0.155(5) 0.057(4) 0.023(4) -0.045(5)
C1 0.50(2) 0.256(17) 0.124(10) 0.012(10) 0.000 0.000
C2 0.50(3) 0.252(16) 0.133(11) 0.007(11) 0.000 0.000
C3 0.51(3) 0.256(16) 0.130(10) 0.016(11) 0.000 0.000
N4 0.50(2) 0.257(16) 0.124(9) 0.005(11) 0.000 0.000
C5 0.50(2) 0.252(16) 0.133(10) 0.012(10) 0.000 0.000
C11 0.236(19) 0.27(2) 0.155(12) -0.048(13) 0.000 0.000
N21 0.227(19) 0.27(2) 0.163(13) -0.046(13) 0.008(5) 0.007(5)
C31 0.218(18) 0.27(2) 0.153(12) -0.057(12) 0.000 0.000
C41 0.222(19) 0.26(2) 0.151(13) -0.057(13) -0.002(7) -0.001(6)
C51 0.228(19) 0.27(2) 0.151(12) -0.056(13) 0.002(7) -0.001(6)

loop_
_atom_type_symbol
_atom_type_description
_atom_type_scat_dispersion_real
_atom_type_scat_dispersion_imag
_atom_type_scat_source
C C 0.0033 0.0016 'International Tables Vol C Tables 4.2.6.8 and 6.1.1.4'
H H 0.0000 0.0000 'International Tables Vol C Tables 4.2.6.8 and 6.1.1.4'
N N 0.0061 0.0033 'International Tables Vol C Tables 4.2.6.8 and 6.1.1.4'
Cl Cl 0.1484 0.1585 'International Tables Vol C Tables 4.2.6.8 and 6.1.1.4'
Sb Sb -0.5866 1.5461 'International Tables Vol C Tables 4.2.6.8 and 6.1.1.4'

loop_
_geom_angle_atom_site_label_1
_geom_angle_atom_site_label_2
_geom_angle_atom_site_label_3
_geom_angle
_geom_angle_site_symmetry_1
_geom_angle_site_symmetry_3
Cl1 Sb1 Cl1 90.2(2) . 7_655
Cl1 Sb1 Cl2 90.79(16) . .
Cl1 Sb1 Cl2 90.79(16) 7_655 .
Cl1 Sb1 Cl3 90.0(2) . .
Cl1 Sb1 Cl3 90.0(2) 7_655 .
Cl2 Sb1 Cl3 178.9(3) . .
Cl1 Sb1 Cl4 89.49(11) . .
Cl1 Sb1 Cl4 177.77(13) 7_655 .
Cl2 Sb1 Cl4 87.00(10) . .
Cl3 Sb1 Cl4 92.21(19) . .
Cl1 Sb1 Cl4 177.77(13) . 3_564
Cl1 Sb1 Cl4 89.49(11) 7_655 3_564
Cl2 Sb1 Cl4 87.00(10) . 3_564
Cl3 Sb1 Cl4 92.21(19) . 3_564
Cl4 Sb1 Cl4 90.75(2) . 3_564

loop_
_geom_bond_atom_site_label_1
_geom_bond_atom_site_label_2
_geom_bond_distance
_geom_bond_site_symmetry_2
Sb1 Cl1 2.408(3) .
Sb1 Cl1 2.408(3) 7_655
Sb1 Cl2 2.494(5) .
Sb1 Cl3 2.811(7) .
Sb1 Cl4 2.9994(6) .
Sb1 Cl4 2.9994(6) 3_564
Cl1 H511 21.84(2) 1_464
Cl4 H412 26.456(14) 1_464
Cl4 H412 26.456(15) 5_655
C1 C2 1.4499(10) .
C1 C5 1.4499(10) .
C1 H11 0.9700 .
C1 H12 0.9700 .
C2 C3 1.4500(10) .
C2 H21 0.9700 .
C2 H22 0.9700 .
C2 H21 10.35(3) 5_665
C2 H21 10.35(3) 3_465
C3 N4 1.4499(10) .
C3 H31 0.9700 .
C3 H32 0.9700 .
N4 C5 1.4499(10) .
N4 H41 0.8900 .
N4 H42 0.8900 .
C5 H51 0.9700 .
C5 H52 0.9700 .
C11 C51 1.4501(10) .
C11 N21 1.4504(10) .
C11 H111 0.9700 .
C11 H112 0.9700 .
N21 C31 1.4502(10) .
N21 H211 0.8900 .
N21 H212 0.8900 .
N21 H311 24.560(2) 1_464
C31 C41 1.4501(10) .
C31 H311 0.9700 .
C31 H312 0.9700 .
C31 H311 23.1155 1_464
C31 H311 23.1155 7_664
C41 C51 1.4501(10) .
C41 H411 0.9700 .
C41 H412 0.9700 .
C51 H511 0.9700 .
C51 H512 0.9700 .

loop_
_geom_hbond_atom_site_label_D
_geom_hbond_atom_site_label_H
_geom_hbond_atom_site_label_A
_geom_hbond_distance_DH
_geom_hbond_distance_HA
_geom_hbond_distance_DA
_geom_hbond_angle_DHA
_geom_hbond_site_symmetry_A
_geom_hbond_publ_flag
N4 H41 Cl4 0.89 2.68 3.448(15) 145.0 3_564 yes
N4 H42 Cl4 0.89 2.68 3.448(15) 145.0 . yes
N21 H211 Cl3 0.89 2.85 3.73(3) 170.8 . yes
N21 H212 Cl4 0.89 2.89 3.525(15) 129.6 . yes
N21 H212 Cl2 0.89 2.88 3.54(3) 132.2 5_564 yes
